data_1011063
loop_
_publ_author_name
'McFarlan, Ronald L.'

_publ_section_title 'The Structure of Ice II'
_journal_coden_ASTM JCPSA6
_journal_issue 1
_journal_name_full 'The Journal of Chemical Physics'
_journal_page_first 60
_journal_page_last 64
_journal_paper_doi 10.1063/1.1749748
_journal_volume 4
_journal_year 1936
_chemical_compound_source synthetic
_chemical_formula_structural 'H2 O'
_chemical_formula_sum 'H2 O'
_chemical_name_mineral 'Ice II ?'
_chemical_name_systematic 'Dihydrogen oxide - ice II'
_space_group_IT_number 20
_symmetry_cell_setting orthorhombic
_symmetry_Int_Tables_number 20
_symmetry_space_group_name_Hall 'C 2c 2'
_symmetry_space_group_name_H-M 'C 2 2 21'
_cell_angle_alpha 90
_cell_angle_beta 90
_cell_angle_gamma 90
_cell_formula_units_Z 8
_cell_length_a 7.8
_cell_length_b 4.5
_cell_length_c 5.56
_cell_volume 195.2
_cod_database_code 1011063

loop_
_symmetry_equiv_pos_as_xyz
x,y,z
x,-y,-z
-x,-y,1/2+z
-x,y,1/2-z
1/2+x,1/2+y,z
1/2+x,1/2-y,-z
1/2-x,1/2-y,1/2+z
1/2-x,1/2+y,1/2-z

loop_
_atom_site_label
_atom_site_type_symbol
_atom_site_symmetry_multiplicity
_atom_site_Wyckoff_symbol
_atom_site_fract_x
_atom_site_fract_y
_atom_site_fract_z
_atom_site_occupancy
_atom_site_attached_hydrogens
_atom_site_calc_flag
O1 O2- 8 c 0.167 0.205 0.178 1. 0 d
H1 H1+ 4 a 0.167 0. 0. 1. 0 d
H2 H1+ 4 b 0. 0.25 0.25 1. 0 d
H3 H1+ 8 c 0.25 0.455 0.25 1. 0 d

loop_
_atom_type_symbol
_atom_type_oxidation_number
O2- -2.000
H1+ 1.000

loop_
_cod_related_entry_id
_cod_related_entry_database
_cod_related_entry_code
1 ChemSpider 937
2 AMCSD 0017962
